data_4105587
loop_
_publ_author_name
'Didier G. Pintori'
'Michael F. Greaney'

_publ_contact_author_email fraser.white@ed.ac.uk
_publ_contact_author_name 'Fraser J. White'
_publ_section_title
;
 Intramolecular Oxidative C-H Coupling for Medium-Ring Synthesis
;
_journal_name_full 'Journal of the American Chemical Society'
_journal_page_first 1209
_journal_page_last 1211
_journal_paper_doi 10.1021/ja1090854
_journal_volume 133
_journal_year 2011
_chemical_compound_source 'Didier Pintori'
_chemical_formula_moiety 'C18 H15 N O'
_chemical_formula_sum 'C18 H15 N O'
_chemical_formula_weight 261.31
_chemical_name_systematic
; 
 ? 
;
_space_group_IT_number 14
_symmetry_cell_setting monoclinic
_symmetry_space_group_name_Hall '-P 2yn'
_symmetry_space_group_name_H-M 'P 1 21/n 1'
_atom_sites_solution_hydrogens geom
_atom_sites_solution_primary direct
_atom_sites_solution_secondary difmap
_audit_creation_method SHELXL-97
_cell_angle_alpha 90.00
_cell_angle_beta 101.858(6)
_cell_angle_gamma 90.00
_cell_formula_units_Z 4
_cell_length_a 8.6927(5)
_cell_length_b 14.1460(7)
_cell_length_c 11.0283(6)
_cell_measurement_reflns_used 7345
_cell_measurement_temperature 100(2)
_cell_measurement_theta_max 28.4735
_cell_measurement_theta_min 2.3688
_cell_volume 1327.18(13)
_computing_cell_refinement
;
CrysAlisPro, Oxford Diffraction Ltd.,
Version 1.171.33.55 (release 05-01-2010 CrysAlis171 .NET)
(compiled Jan  5 2010,16:28:46)
;
_computing_data_collection
;
CrysAlisPro, Oxford Diffraction Ltd.,
Version 1.171.33.55 (release 05-01-2010 CrysAlis171 .NET)
(compiled Jan  5 2010,16:28:46)
;
_computing_data_reduction
;
CrysAlisPro, Oxford Diffraction Ltd.,
Version 1.171.33.55 (release 05-01-2010 CrysAlis171 .NET)
(compiled Jan  5 2010,16:28:46)
;
_computing_molecular_graphics Shelxp
_computing_publication_material 'Platon, encifer'
_computing_structure_refinement 'SHELXL-97 (Sheldrick, 2008)'
_computing_structure_solution 'Shelxs Sheldrick'
_diffrn_ambient_temperature 100(2)
_diffrn_detector_area_resol_mean 10.3147
_diffrn_measured_fraction_theta_full 0.987
_diffrn_measured_fraction_theta_max 0.930
_diffrn_measurement_details
;
  1 omega   -1.00  110.00   1.0000   30.0000
omega____ theta____ kappa____ phi______ frames
    -       21.2429   38.0000  120.0000 111

  2 omega    2.00  119.00   1.0000   30.0000
omega____ theta____ kappa____ phi______ frames
    -       21.2429   77.0000  -30.0000 117

  3 omega -122.00  -55.00   1.0000   30.0000
omega____ theta____ kappa____ phi______ frames
    -      -20.3054  179.0000  120.0000 67

  4 omega  -46.00   24.00   1.0000   30.0000
omega____ theta____ kappa____ phi______ frames
    -      -20.3054  -79.0000  127.0000 70

  5 omega  -28.00   78.00   1.0000   30.0000
omega____ theta____ kappa____ phi______ frames
    -       21.2429   38.0000  -30.0000 106

  6 omega  -73.00   71.00   1.0000   30.0000
omega____ theta____ kappa____ phi______ frames
    -       21.2429  -38.0000    0.0000 144

;
_diffrn_measurement_device_type 'SuperNova, Dual, Cu at zero, Atlas'
_diffrn_measurement_method '\w scans'
_diffrn_radiation_monochromator mirror
_diffrn_radiation_source 'SuperNova (Mo) X-ray Source'
_diffrn_radiation_type 'Mo K\a'
_diffrn_radiation_wavelength 0.7107
_diffrn_reflns_av_R_equivalents 0.0302
_diffrn_reflns_av_sigmaI/netI 0.0304
_diffrn_reflns_limit_h_max 11
_diffrn_reflns_limit_h_min -11
_diffrn_reflns_limit_k_max 18
_diffrn_reflns_limit_k_min -18
_diffrn_reflns_limit_l_max 14
_diffrn_reflns_limit_l_min -14
_diffrn_reflns_number 14551
_diffrn_reflns_theta_full 27.51
_diffrn_reflns_theta_max 28.54
_diffrn_reflns_theta_min 2.37
_exptl_absorpt_coefficient_mu 0.081
_exptl_absorpt_correction_T_max 0.99000
_exptl_absorpt_correction_T_min 0.84263
_exptl_absorpt_correction_type multi-scan
_exptl_absorpt_process_details
;
CrysAlisPro, Oxford Diffraction Ltd.,
Version 1.171.33.55 (release 05-01-2010 CrysAlis171 .NET)
(compiled Jan  5 2010,16:28:46)
empirical absorption correction using spherical harmonics,
 implemented in SCALE3 ABSPACK scaling algorithm.
;
_exptl_crystal_colour colourless
_exptl_crystal_density_diffrn 1.308
_exptl_crystal_description block
_exptl_crystal_F_000 552
_exptl_crystal_recrystallization_method 'slow evaporation of hexane/CHCl3/Et2O solution'
_exptl_crystal_size_max 0.2843
_exptl_crystal_size_mid 0.2353
_exptl_crystal_size_min 0.1732
_refine_diff_density_max 0.233
_refine_diff_density_min -0.218
_refine_diff_density_rms 0.041
_refine_ls_extinction_method none
_refine_ls_goodness_of_fit_ref 0.999
_refine_ls_hydrogen_treatment constr
_refine_ls_matrix_type full
_refine_ls_number_parameters 181
_refine_ls_number_reflns 3140
_refine_ls_number_restraints 0
_refine_ls_restrained_S_all 0.999
_refine_ls_R_factor_all 0.0584
_refine_ls_R_factor_gt 0.0393
_refine_ls_shift/su_max 0.002
_refine_ls_shift/su_mean 0.000
_refine_ls_structure_factor_coef Fsqd
_refine_ls_weighting_details 'calc w=1/[\s^2^(Fo^2^)+(0.0529P)^2^+0.3200P] where P=(Fo^2^+2Fc^2^)/3'
_refine_ls_weighting_scheme calc
_refine_ls_wR_factor_gt 0.0966
_refine_ls_wR_factor_ref 0.1032
_reflns_number_gt 2340
_reflns_number_total 3140
_reflns_threshold_expression >2sigma(I)
_cod_data_source_file ja1090854_si_002.cif
_cod_data_source_block mg0004
_cod_original_sg_symbol_H-M 'P 21/n'
_cod_database_code 4105587

loop_
_symmetry_equiv_pos_as_xyz
'x, y, z'
'-x+1/2, y+1/2, -z+1/2'
'-x, -y, -z'
'x-1/2, -y-1/2, z-1/2'

loop_
_atom_site_label
_atom_site_type_symbol
_atom_site_fract_x
_atom_site_fract_y
_atom_site_fract_z
_atom_site_U_iso_or_equiv
_atom_site_adp_type
_atom_site_occupancy
_atom_site_symmetry_multiplicity
_atom_site_calc_flag
_atom_site_refinement_flags
N1 N 0.09236(11) 0.09023(7) 0.11054(10) 0.0196(2) Uani 1 1 d .
C2 C 0.08059(14) 0.13159(8) -0.00504(12) 0.0186(3) Uani 1 1 d .
C3 C -0.05173(15) 0.16382(9) -0.08871(12) 0.0223(3) Uani 1 1 d .
H3 H -0.1531 0.1626 -0.0691 0.027 Uiso 1 1 calc R
C4 C -0.02907(15) 0.19768(9) -0.20147(13) 0.0255(3) Uani 1 1 d .
H4 H -0.1167 0.2201 -0.2606 0.031 Uiso 1 1 calc R
C5 C 0.12097(15) 0.19948(9) -0.23011(13) 0.0256(3) Uani 1 1 d .
H5 H 0.1329 0.2223 -0.3087 0.031 Uiso 1 1 calc R
C6 C 0.25174(15) 0.16854(9) -0.14595(12) 0.0221(3) Uani 1 1 d .
H6 H 0.3529 0.1706 -0.1659 0.027 Uiso 1 1 calc R
C7 C 0.23300(14) 0.13418(8) -0.03119(12) 0.0190(3) Uani 1 1 d .
C8 C 0.33802(14) 0.09427(9) 0.07470(11) 0.0187(3) Uani 1 1 d .
C9 C 0.50669(14) 0.09036(9) 0.09572(12) 0.0210(3) Uani 1 1 d .
H9 H 0.5611 0.0641 0.1718 0.025 Uiso 1 1 calc R
O10 O 0.58544(10) 0.11849(7) 0.02242(9) 0.0259(2) Uani 1 1 d .
C11 C 0.24592(14) 0.06668(9) 0.15802(12) 0.0189(3) Uani 1 1 d .
C12 C 0.28623(14) 0.01652(9) 0.27717(12) 0.0213(3) Uani 1 1 d .
C13 C 0.37856(14) -0.06504(10) 0.28725(12) 0.0248(3) Uani 1 1 d .
H13 H 0.4212 -0.0853 0.2189 0.030 Uiso 1 1 calc R
C14 C 0.40830(16) -0.11656(11) 0.39647(14) 0.0314(3) Uani 1 1 d .
H14 H 0.4716 -0.1718 0.4032 0.038 Uiso 1 1 calc R
C15 C 0.34536(17) -0.08718(12) 0.49582(14) 0.0356(4) Uani 1 1 d .
H15 H 0.3639 -0.1229 0.5703 0.043 Uiso 1 1 calc R
C16 C 0.25528(17) -0.00560(11) 0.48660(13) 0.0335(4) Uani 1 1 d .
H16 H 0.2139 0.0143 0.5557 0.040 Uiso 1 1 calc R
C17 C 0.22414(15) 0.04784(10) 0.37833(12) 0.0264(3) Uani 1 1 d .
C18 C 0.12991(17) 0.13837(10) 0.36803(14) 0.0314(3) Uani 1 1 d .
H18A H 0.1898 0.1888 0.3359 0.038 Uiso 1 1 calc R
H18B H 0.1179 0.1574 0.4519 0.038 Uiso 1 1 calc R
C19 C -0.03424(17) 0.13136(10) 0.28358(14) 0.0299(3) Uani 1 1 d .
H19A H -0.1091 0.1064 0.3323 0.036 Uiso 1 1 calc R
H19B H -0.0698 0.1955 0.2546 0.036 Uiso 1 1 calc R
C20 C -0.03748(14) 0.06820(9) 0.17198(13) 0.0228(3) Uani 1 1 d .
H20A H -0.0299 0.0013 0.1988 0.027 Uiso 1 1 calc R
H20B H -0.1386 0.0767 0.1125 0.027 Uiso 1 1 calc R

loop_
_atom_site_aniso_label
_atom_site_aniso_U_11
_atom_site_aniso_U_22
_atom_site_aniso_U_33
_atom_site_aniso_U_23
_atom_site_aniso_U_13
_atom_site_aniso_U_12
N1 0.0147(5) 0.0204(5) 0.0253(6) 0.0000(4) 0.0079(4) 0.0005(4)
C2 0.0187(6) 0.0141(6) 0.0243(6) -0.0009(5) 0.0072(5) -0.0006(5)
C3 0.0158(6) 0.0189(6) 0.0331(7) 0.0000(5) 0.0066(5) 0.0016(5)
C4 0.0230(7) 0.0192(6) 0.0326(7) 0.0047(6) 0.0015(6) 0.0024(5)
C5 0.0287(7) 0.0214(6) 0.0281(7) 0.0052(6) 0.0090(6) 0.0004(5)
C6 0.0201(6) 0.0186(6) 0.0296(7) 0.0013(5) 0.0096(5) -0.0009(5)
C7 0.0162(6) 0.0148(6) 0.0267(7) -0.0017(5) 0.0060(5) -0.0005(5)
C8 0.0157(6) 0.0182(6) 0.0231(6) -0.0024(5) 0.0063(5) 0.0001(5)
C9 0.0172(6) 0.0212(6) 0.0249(6) -0.0031(5) 0.0052(5) -0.0005(5)
O10 0.0176(5) 0.0306(5) 0.0321(5) -0.0022(4) 0.0111(4) -0.0027(4)
C11 0.0155(6) 0.0175(6) 0.0242(6) -0.0038(5) 0.0053(5) -0.0004(5)
C12 0.0161(6) 0.0254(7) 0.0226(6) -0.0006(5) 0.0045(5) -0.0049(5)
C13 0.0170(6) 0.0304(7) 0.0263(7) 0.0010(6) 0.0028(5) -0.0025(5)
C14 0.0231(7) 0.0344(8) 0.0350(8) 0.0084(6) 0.0016(6) -0.0026(6)
C15 0.0323(8) 0.0455(9) 0.0274(7) 0.0112(7) 0.0022(6) -0.0105(7)
C16 0.0327(8) 0.0454(9) 0.0245(7) -0.0009(7) 0.0105(6) -0.0121(7)
C17 0.0236(7) 0.0312(7) 0.0257(7) -0.0040(6) 0.0084(5) -0.0086(6)
C18 0.0373(8) 0.0301(8) 0.0324(8) -0.0093(6) 0.0203(7) -0.0073(6)
C19 0.0307(8) 0.0255(7) 0.0401(8) -0.0011(6) 0.0227(7) 0.0010(6)
C20 0.0158(6) 0.0213(6) 0.0342(7) 0.0022(5) 0.0123(5) 0.0006(5)

loop_
_atom_type_symbol
_atom_type_description
_atom_type_scat_dispersion_real
_atom_type_scat_dispersion_imag
_atom_type_scat_source
C C 0.0033 0.0016 'International Tables Vol C Tables 4.2.6.8 and 6.1.1.4'
H H 0.0000 0.0000 'International Tables Vol C Tables 4.2.6.8 and 6.1.1.4'
N N 0.0061 0.0033 'International Tables Vol C Tables 4.2.6.8 and 6.1.1.4'
O O 0.0106 0.0060 'International Tables Vol C Tables 4.2.6.8 and 6.1.1.4'

loop_
_geom_angle_atom_site_label_1
_geom_angle_atom_site_label_2
_geom_angle_atom_site_label_3
_geom_angle
C11 N1 C2 109.61(10)
C11 N1 C20 123.64(10)
C2 N1 C20 126.64(10)
N1 C2 C3 129.85(11)
N1 C2 C7 107.66(11)
C3 C2 C7 122.46(12)
C4 C3 C2 117.20(11)
C4 C3 H3 121.4
C2 C3 H3 121.4
C3 C4 C5 121.25(12)
C3 C4 H4 119.4
C5 C4 H4 119.4
C6 C5 C4 121.13(12)
C6 C5 H5 119.4
C4 C5 H5 119.4
C5 C6 C7 119.06(11)
C5 C6 H6 120.5
C7 C6 H6 120.5
C6 C7 C2 118.88(12)
C6 C7 C8 134.29(11)
C2 C7 C8 106.78(11)
C11 C8 C9 126.03(12)
C11 C8 C7 106.86(10)
C9 C8 C7 126.93(11)
O10 C9 C8 124.71(12)
O10 C9 H9 117.6
C8 C9 H9 117.6
N1 C11 C8 109.05(11)
N1 C11 C12 119.53(10)
C8 C11 C12 131.36(11)
C13 C12 C17 120.32(12)
C13 C12 C11 119.81(11)
C17 C12 C11 119.78(12)
C14 C13 C12 120.33(13)
C14 C13 H13 119.8
C12 C13 H13 119.8
C15 C14 C13 119.75(14)
C15 C14 H14 120.1
C13 C14 H14 120.1
C14 C15 C16 120.04(13)
C14 C15 H15 120.0
C16 C15 H15 120.0
C15 C16 C17 121.49(14)
C15 C16 H16 119.3
C17 C16 H16 119.3
C16 C17 C12 118.06(13)
C16 C17 C18 122.10(13)
C12 C17 C18 119.82(12)
C17 C18 C19 114.31(11)
C17 C18 H18A 108.7
C19 C18 H18A 108.7
C17 C18 H18B 108.7
C19 C18 H18B 108.7
H18A C18 H18B 107.6
C20 C19 C18 112.93(11)
C20 C19 H19A 109.0
C18 C19 H19A 109.0
C20 C19 H19B 109.0
C18 C19 H19B 109.0
H19A C19 H19B 107.8
N1 C20 C19 111.27(10)
N1 C20 H20A 109.4
C19 C20 H20A 109.4
N1 C20 H20B 109.4
C19 C20 H20B 109.4
H20A C20 H20B 108.0

loop_
_geom_bond_atom_site_label_1
_geom_bond_atom_site_label_2
_geom_bond_distance
N1 C11 1.3710(15)
N1 C2 1.3870(16)
N1 C20 1.4644(15)
C2 C3 1.3951(18)
C2 C7 1.4130(17)
C3 C4 1.3839(19)
C3 H3 0.9500
C4 C5 1.4038(18)
C4 H4 0.9500
C5 C6 1.3826(19)
C5 H5 0.9500
C6 C7 1.3961(18)
C6 H6 0.9500
C7 C8 1.4414(18)
C8 C11 1.3928(16)
C8 C9 1.4377(17)
C9 O10 1.2279(15)
C9 H9 0.9500
C11 C12 1.4710(18)
C12 C13 1.3968(18)
C12 C17 1.4070(18)
C13 C14 1.386(2)
C13 H13 0.9500
C14 C15 1.385(2)
C14 H14 0.9500
C15 C16 1.386(2)
C15 H15 0.9500
C16 C17 1.392(2)
C16 H16 0.9500
C17 C18 1.512(2)
C18 C19 1.539(2)
C18 H18A 0.9900
C18 H18B 0.9900
C19 C20 1.5164(19)
C19 H19A 0.9900
C19 H19B 0.9900
C20 H20A 0.9900
C20 H20B 0.9900

loop_
_cod_related_entry_id
_cod_related_entry_database
_cod_related_entry_code
1 ChemSpider 30660227
